data_4320001
loop_
_publ_author_name
'George E. Greco'
'Richard R. Schrock'

_publ_section_title
;
 Synthesis, Structure, and Electrochemical Studies of Molybdenum and
 Tungsten Dinitrogen, Diazenido, and Hydrazido Complexes That Contain
 Aryl-Substituted Triamidoamine Ligands
;
_journal_name_full 'Inorganic Chemistry'
_journal_page_first 3861
_journal_page_last 3878
_journal_paper_doi 10.1021/ic001123n
_journal_volume 40
_journal_year 2001
_chemical_formula_sum 'C40 H59 Mo N5 O'
_chemical_formula_weight 721.86
_chemical_name_systematic
;
 ?
;
_space_group_IT_number 2
_symmetry_cell_setting triclinic
_symmetry_space_group_name_Hall '-P 1'
_symmetry_space_group_name_H-M 'P -1'
_atom_sites_solution_hydrogens geom
_atom_sites_solution_primary direct
_atom_sites_solution_secondary difmap
_audit_creation_method SHELXL-97
_cell_angle_alpha 76.8720(10)
_cell_angle_beta 86.3670(10)
_cell_angle_gamma 78.3060(10)
_cell_formula_units_Z 2
_cell_length_a 11.1627(2)
_cell_length_b 13.19800(10)
_cell_length_c 14.0430(3)
_cell_measurement_temperature 183(2)
_cell_volume 1972.67(6)
_computing_cell_refinement 'Bruker SMART'
_computing_data_collection 'Bruker SMART'
_computing_data_reduction 'Bruker SHELXTL'
_computing_molecular_graphics 'Bruker SHELXTL'
_computing_publication_material 'Bruker SHELXTL'
_computing_structure_refinement 'SHELXL-97 (Sheldrick, 1997)'
_computing_structure_solution 'SHELXS-97 (Sheldrick, 1990)'
_diffrn_ambient_temperature 183(2)
_diffrn_measured_fraction_theta_full 0.981
_diffrn_measured_fraction_theta_max 0.981
_diffrn_measurement_device_type 'CCD area detector'
_diffrn_measurement_method 'phi and omega scans'
_diffrn_radiation_monochromator graphite
_diffrn_radiation_source 'fine-focus sealed tube'
_diffrn_radiation_type MoK\a
_diffrn_radiation_wavelength 0.71073
_diffrn_reflns_av_R_equivalents 0.0488
_diffrn_reflns_av_sigmaI/netI 0.0484
_diffrn_reflns_limit_h_max 9
_diffrn_reflns_limit_h_min -12
_diffrn_reflns_limit_k_max 14
_diffrn_reflns_limit_k_min -14
_diffrn_reflns_limit_l_max 15
_diffrn_reflns_limit_l_min -15
_diffrn_reflns_number 8194
_diffrn_reflns_theta_full 23.30
_diffrn_reflns_theta_max 23.30
_diffrn_reflns_theta_min 1.86
_exptl_absorpt_coefficient_mu 0.368
_exptl_absorpt_correction_type none
_exptl_crystal_colour colorless
_exptl_crystal_density_diffrn 1.215
_exptl_crystal_density_method 'not measured'
_exptl_crystal_description plate
_exptl_crystal_F_000 768
_exptl_crystal_size_max .18
_exptl_crystal_size_mid .30
_exptl_crystal_size_min .30
_refine_diff_density_max 0.493
_refine_diff_density_min -0.539
_refine_diff_density_rms 0.082
_refine_ls_extinction_method none
_refine_ls_goodness_of_fit_ref 1.228
_refine_ls_hydrogen_treatment mixed
_refine_ls_matrix_type full
_refine_ls_number_parameters 471
_refine_ls_number_reflns 5598
_refine_ls_number_restraints 0
_refine_ls_restrained_S_all 1.228
_refine_ls_R_factor_all 0.0669
_refine_ls_R_factor_gt 0.0615
_refine_ls_shift/su_max 0.002
_refine_ls_shift/su_mean 0.000
_refine_ls_structure_factor_coef Fsqd
_refine_ls_weighting_details 'calc w=1/[\s^2^(Fo^2^)+(0.0000P)^2^+7.3789P] where P=(Fo^2^+2Fc^2^)/3'
_refine_ls_weighting_scheme calc
_refine_ls_wR_factor_gt 0.1302
_refine_ls_wR_factor_ref 0.1330
_reflns_number_gt 5290
_reflns_number_total 5598
_reflns_threshold_expression >2sigma(I)
_cod_data_source_file ic001123n_1.cif
_cod_data_source_block C40H59MoN5O
_cod_depositor_comments
;
The following automatic conversions were performed:

'_symmetry_cell_setting' value 'Triclinic' changed to 'triclinic'
according to the built-in table from CIF Core dictionary named
'cif_core.dic' version 2.4.1 from 2010-06-29.

Automatic conversion script
Id: cif_fix_values 1646 2011-03-28 12:23:43Z adriana 
;
_cod_database_code 4320001

loop_
_symmetry_equiv_pos_as_xyz
'x, y, z'
'-x, -y, -z'

loop_
_atom_site_label
_atom_site_type_symbol
_atom_site_fract_x
_atom_site_fract_y
_atom_site_fract_z
_atom_site_U_iso_or_equiv
_atom_site_adp_type
_atom_site_occupancy
_atom_site_symmetry_multiplicity
_atom_site_calc_flag
_atom_site_refinement_flags
_atom_site_disorder_assembly
_atom_site_disorder_group
Mo1 Mo 0.16897(4) 0.02250(3) 0.59986(3) 0.02544(15) Uani 1 1 d . . .
N1 N 0.2326(4) -0.1292(3) 0.6622(3) 0.0335(10) Uani 1 1 d . . .
N2 N 0.2756(4) 0.0907(3) 0.4934(3) 0.0324(10) Uani 1 1 d . . .
N3 N 0.0760(4) 0.1126(3) 0.6888(3) 0.0322(10) Uani 1 1 d . . .
N4 N 0.3237(4) 0.0379(3) 0.6878(3) 0.0331(10) Uani 1 1 d . . .
N5 N 0.0392(3) 0.0057(3) 0.5237(3) 0.0234(9) Uani 1 1 d . . .
C1 C 0.1846(5) -0.2210(4) 0.6636(4) 0.0324(12) Uani 1 1 d . . .
C2 C 0.2604(5) -0.3187(4) 0.6601(4) 0.0373(13) Uani 1 1 d . . .
H2A H 0.3463 -0.3231 0.6516 0.045 Uiso 1 1 calc R . .
C3 C 0.2113(5) -0.4092(4) 0.6687(5) 0.0452(15) Uani 1 1 d . . .
H3A H 0.2650 -0.4744 0.6663 0.054 Uiso 1 1 calc R . .
C4 C 0.0862(5) -0.4077(4) 0.6808(5) 0.0454(15) Uani 1 1 d . A .
C5 C 0.0122(5) -0.3093(5) 0.6834(5) 0.0480(16) Uani 1 1 d . . .
H5A H -0.0738 -0.3047 0.6907 0.058 Uiso 1 1 calc R . .
C6 C 0.0588(5) -0.2186(4) 0.6757(4) 0.0405(14) Uani 1 1 d . . .
H6A H 0.0048 -0.1537 0.6787 0.049 Uiso 1 1 calc R . .
C7 C 0.0345(7) -0.5089(5) 0.6960(6) 0.066(2) Uani 1 1 d . . .
C8 C 0.068(3) -0.5727(17) 0.8054(13) 0.099(9) Uani 0.62(4) 1 d P A 1
H8A H 0.1555 -0.5787 0.8156 0.149 Uiso 0.62(4) 1 calc PR A 1
H8B H 0.0492 -0.6438 0.8155 0.149 Uiso 0.62(4) 1 calc PR A 1
H8C H 0.0201 -0.5348 0.8519 0.149 Uiso 0.62(4) 1 calc PR A 1
C9 C -0.102(2) -0.489(2) 0.674(3) 0.115(12) Uani 0.62(4) 1 d P A 1
H9A H -0.1152 -0.4522 0.6050 0.172 Uiso 0.62(4) 1 calc PR A 1
H9B H -0.1490 -0.4454 0.7162 0.172 Uiso 0.62(4) 1 calc PR A 1
H9C H -0.1291 -0.5571 0.6850 0.172 Uiso 0.62(4) 1 calc PR A 1
C8B C -0.029(5) -0.526(3) 0.795(3) 0.107(15) Uani 0.38(4) 1 d P A 2
H8BA H -0.1123 -0.4851 0.7902 0.160 Uiso 0.38(4) 1 calc PR A 2
H8BB H 0.0166 -0.5035 0.8417 0.160 Uiso 0.38(4) 1 calc PR A 2
H8BC H -0.0306 -0.6019 0.8186 0.160 Uiso 0.38(4) 1 calc PR A 2
C9B C -0.072(4) -0.478(4) 0.630(6) 0.16(3) Uani 0.38(4) 1 d P A 2
H9BA H -0.0461 -0.4427 0.5648 0.243 Uiso 0.38(4) 1 calc PR A 2
H9BB H -0.1366 -0.4289 0.6560 0.243 Uiso 0.38(4) 1 calc PR A 2
H9BC H -0.1020 -0.5411 0.6255 0.243 Uiso 0.38(4) 1 calc PR A 2
C10 C 0.1085(8) -0.5872(7) 0.6443(10) 0.124(5) Uani 1 1 d . A .
H10A H 0.1001 -0.5604 0.5735 0.186 Uiso 1 1 calc R . .
H10B H 0.0797 -0.6545 0.6636 0.186 Uiso 1 1 calc R . .
H10C H 0.1947 -0.5986 0.6614 0.186 Uiso 1 1 calc R . .
C11 C 0.3562(5) -0.1535(4) 0.7050(5) 0.0432(14) Uani 1 1 d . . .
H11A H 0.4199 -0.1576 0.6528 0.052 Uiso 1 1 calc R . .
H11B H 0.3682 -0.2225 0.7525 0.052 Uiso 1 1 calc R . .
C12 C 0.3660(5) -0.0662(4) 0.7554(4) 0.0428(14) Uani 1 1 d . . .
H12A H 0.3149 -0.0719 0.8159 0.051 Uiso 1 1 calc R . .
H12B H 0.4520 -0.0725 0.7735 0.051 Uiso 1 1 calc R . .
C13 C 0.2720(4) 0.1064(4) 0.3913(4) 0.0309(12) Uani 1 1 d . . .
C14 C 0.2396(5) 0.0286(4) 0.3505(4) 0.0345(12) Uani 1 1 d . . .
H14A H 0.2187 -0.0329 0.3924 0.041 Uiso 1 1 calc R . .
C15 C 0.2376(5) 0.0398(5) 0.2505(4) 0.0432(14) Uani 1 1 d . . .
H15A H 0.2146 -0.0143 0.2253 0.052 Uiso 1 1 calc R . .
C16 C 0.2681(5) 0.1273(5) 0.1853(4) 0.0451(15) Uani 1 1 d . B .
C17 C 0.3018(5) 0.2030(5) 0.2263(5) 0.0455(15) Uani 1 1 d . . .
H17A H 0.3247 0.2636 0.1842 0.055 Uiso 1 1 calc R . .
C18 C 0.3034(5) 0.1939(4) 0.3263(4) 0.0390(13) Uani 1 1 d . . .
H18A H 0.3265 0.2483 0.3510 0.047 Uiso 1 1 calc R . .
C19 C 0.2654(7) 0.1365(7) 0.0744(5) 0.072(2) Uani 1 1 d . . .
C20A C 0.345(3) 0.033(2) 0.0547(15) 0.148(14) Uani 0.62(4) 1 d P B 1
H20A H 0.4154 0.0115 0.0976 0.221 Uiso 0.62(4) 1 calc PR B 1
H20B H 0.3728 0.0448 -0.0137 0.221 Uiso 0.62(4) 1 calc PR B 1
H20C H 0.2960 -0.0228 0.0677 0.221 Uiso 0.62(4) 1 calc PR B 1
C21A C 0.295(4) 0.235(2) 0.0148(14) 0.122(11) Uani 0.62(4) 1 d P B 1
H21A H 0.3838 0.2257 0.0042 0.183 Uiso 0.62(4) 1 calc PR B 1
H21B H 0.2666 0.2925 0.0486 0.183 Uiso 0.62(4) 1 calc PR B 1
H21C H 0.2547 0.2512 -0.0484 0.183 Uiso 0.62(4) 1 calc PR B 1
C22A C 0.133(2) 0.136(2) 0.0521(17) 0.106(8) Uani 0.62(4) 1 d P B 1
H22A H 0.1224 0.0622 0.0591 0.159 Uiso 0.62(4) 1 calc PR B 1
H22B H 0.1138 0.1751 -0.0149 0.159 Uiso 0.62(4) 1 calc PR B 1
H22C H 0.0770 0.1688 0.0980 0.159 Uiso 0.62(4) 1 calc PR B 1
C20B C 0.275(7) 0.040(3) 0.037(2) 0.17(3) Uani 0.38(4) 1 d P B 2
H20D H 0.3502 -0.0093 0.0599 0.252 Uiso 0.38(4) 1 calc PR B 2
H20E H 0.2757 0.0589 -0.0347 0.252 Uiso 0.38(4) 1 calc PR B 2
H20F H 0.2042 0.0073 0.0605 0.252 Uiso 0.38(4) 1 calc PR B 2
C21B C 0.379(5) 0.178(6) 0.025(3) 0.13(2) Uani 0.38(4) 1 d P B 2
H21D H 0.4528 0.1235 0.0425 0.200 Uiso 0.38(4) 1 calc PR B 2
H21E H 0.3871 0.2416 0.0480 0.200 Uiso 0.38(4) 1 calc PR B 2
H21F H 0.3703 0.1966 -0.0459 0.200 Uiso 0.38(4) 1 calc PR B 2
C22B C 0.145(6) 0.223(9) 0.042(3) 0.24(5) Uani 0.38(4) 1 d P B 2
H22D H 0.0728 0.1951 0.0701 0.358 Uiso 0.38(4) 1 calc PR B 2
H22E H 0.1403 0.2403 -0.0299 0.358 Uiso 0.38(4) 1 calc PR B 2
H22F H 0.1481 0.2874 0.0645 0.358 Uiso 0.38(4) 1 calc PR B 2
C23 C 0.3669(5) 0.1417(5) 0.5278(4) 0.0411(14) Uani 1 1 d . . .
H23A H 0.3265 0.2109 0.5419 0.049 Uiso 1 1 calc R . .
H23B H 0.4310 0.1540 0.4768 0.049 Uiso 1 1 calc R . .
C24 C 0.4228(5) 0.0685(5) 0.6191(4) 0.0421(14) Uani 1 1 d . . .
H24A H 0.4751 0.0045 0.6026 0.051 Uiso 1 1 calc R . .
H24B H 0.4744 0.1046 0.6497 0.051 Uiso 1 1 calc R . .
C25 C -0.0474(5) 0.1675(4) 0.6885(4) 0.0310(12) Uani 1 1 d . . .
C26 C -0.1087(5) 0.2131(4) 0.6012(4) 0.0345(12) Uani 1 1 d . . .
H26A H -0.0684 0.2059 0.5408 0.041 Uiso 1 1 calc R . .
C27 C -0.2288(5) 0.2691(4) 0.6018(4) 0.0394(13) Uani 1 1 d . . .
H27A H -0.2691 0.2973 0.5412 0.047 Uiso 1 1 calc R . .
C28 C -0.2919(5) 0.2855(4) 0.6869(5) 0.0399(14) Uani 1 1 d . . .
C29 C -0.2303(5) 0.2405(5) 0.7737(5) 0.0455(15) Uani 1 1 d . . .
H29A H -0.2703 0.2494 0.8338 0.055 Uiso 1 1 calc R . .
C30 C -0.1117(5) 0.1827(4) 0.7750(4) 0.0395(13) Uani 1 1 d . . .
H30A H -0.0729 0.1526 0.8360 0.047 Uiso 1 1 calc R . .
C31 C -0.4214(5) 0.3529(5) 0.6863(5) 0.0526(17) Uani 1 1 d . . .
C32A C -0.4878(6) 0.3593(6) 0.5922(6) 0.072(2) Uani 1 1 d . . .
H32A H -0.4407 0.3900 0.5356 0.109 Uiso 1 1 calc R . .
H32B H -0.5693 0.4040 0.5931 0.109 Uiso 1 1 calc R . .
H32C H -0.4959 0.2879 0.5878 0.109 Uiso 1 1 calc R . .
C33A C -0.4989(6) 0.3049(7) 0.7717(6) 0.085(3) Uani 1 1 d . . .
H33A H -0.4595 0.2999 0.8334 0.128 Uiso 1 1 calc R . .
H33B H -0.5066 0.2339 0.7658 0.128 Uiso 1 1 calc R . .
H33C H -0.5804 0.3501 0.7706 0.128 Uiso 1 1 calc R . .
C34A C -0.4134(7) 0.4650(6) 0.6929(8) 0.100(4) Uani 1 1 d . . .
H34A H -0.3718 0.4624 0.7531 0.150 Uiso 1 1 calc R . .
H34B H -0.4960 0.5079 0.6937 0.150 Uiso 1 1 calc R . .
H34C H -0.3672 0.4969 0.6363 0.150 Uiso 1 1 calc R . .
C35 C 0.1443(5) 0.1139(5) 0.7745(4) 0.0379(13) Uani 1 1 d . . .
H35A H 0.1427 0.0485 0.8253 0.046 Uiso 1 1 calc R . .
H35B H 0.1061 0.1755 0.8024 0.046 Uiso 1 1 calc R . .
C36 C 0.2742(5) 0.1210(5) 0.7433(4) 0.0390(13) Uani 1 1 d . . .
H36A H 0.2770 0.1920 0.7017 0.047 Uiso 1 1 calc R . .
H36B H 0.3245 0.1109 0.8016 0.047 Uiso 1 1 calc R . .
O1 O 0.3237(8) -0.2722(8) 0.9622(6) 0.137(3) Uani 1 1 d . . .
C37 C 0.3827(14) -0.3751(11) 0.9631(12) 0.153(5) Uani 1 1 d . . .
H37A H 0.4388 -0.4014 1.0191 0.183 Uiso 1 1 calc R . .
H37B H 0.4315 -0.3776 0.9021 0.183 Uiso 1 1 calc R . .
C38 C 0.2933(17) -0.4402(12) 0.9715(15) 0.204(8) Uani 1 1 d . . .
H38A H 0.2929 -0.4852 1.0383 0.245 Uiso 1 1 calc R . .
H38B H 0.3121 -0.4869 0.9242 0.245 Uiso 1 1 calc R . .
C39 C 0.1733(13) -0.3694(12) 0.9507(11) 0.153(5) Uani 1 1 d . . .
H39A H 0.1436 -0.3709 0.8862 0.184 Uiso 1 1 calc R . .
H39B H 0.1118 -0.3897 1.0018 0.184 Uiso 1 1 calc R . .
C40 C 0.1980(10) -0.2654(11) 0.9515(9) 0.121(4) Uani 1 1 d . . .
H40A H 0.1705 -0.2151 0.8896 0.145 Uiso 1 1 calc R . .
H40B H 0.1519 -0.2385 1.0061 0.145 Uiso 1 1 calc R . .

loop_
_atom_site_aniso_label
_atom_site_aniso_U_11
_atom_site_aniso_U_22
_atom_site_aniso_U_33
_atom_site_aniso_U_23
_atom_site_aniso_U_13
_atom_site_aniso_U_12
Mo1 0.0201(2) 0.0265(2) 0.0312(3) -0.00948(18) -0.00347(17) -0.00347(17)
N1 0.020(2) 0.034(2) 0.047(3) -0.009(2) -0.0096(19) -0.0032(18)
N2 0.023(2) 0.036(2) 0.042(3) -0.012(2) -0.0046(19) -0.0079(19)
N3 0.026(2) 0.034(2) 0.038(3) -0.011(2) -0.0048(19) -0.0026(19)
N4 0.026(2) 0.039(3) 0.036(3) -0.010(2) -0.0076(19) -0.0044(19)
N5 0.020(2) 0.021(2) 0.029(2) -0.0047(18) 0.0004(16) -0.0047(17)
C1 0.028(3) 0.033(3) 0.033(3) -0.003(2) -0.004(2) -0.004(2)
C2 0.022(3) 0.032(3) 0.058(4) -0.014(3) 0.004(2) -0.001(2)
C3 0.036(3) 0.032(3) 0.065(4) -0.011(3) 0.001(3) -0.001(3)
C4 0.041(3) 0.030(3) 0.064(4) -0.005(3) -0.004(3) -0.010(3)
C5 0.030(3) 0.037(3) 0.072(4) -0.001(3) 0.000(3) -0.007(3)
C6 0.033(3) 0.031(3) 0.051(4) -0.004(3) -0.002(3) 0.002(2)
C7 0.051(5) 0.044(4) 0.105(6) -0.012(4) -0.004(4) -0.019(3)
C8 0.13(2) 0.057(11) 0.107(13) 0.029(9) -0.032(12) -0.047(13)
C9 0.012(11) 0.068(11) 0.27(4) -0.031(16) 0.005(13) -0.025(8)
C8B 0.12(4) 0.07(2) 0.13(3) 0.028(17) 0.00(2) -0.06(2)
C9B 0.03(2) 0.07(2) 0.43(9) -0.15(4) 0.04(3) -0.028(15)
C10 0.080(6) 0.055(5) 0.257(15) -0.063(7) 0.009(8) -0.030(5)
C11 0.033(3) 0.035(3) 0.059(4) -0.006(3) -0.017(3) -0.001(2)
C12 0.031(3) 0.046(3) 0.051(4) -0.010(3) -0.019(3) -0.001(3)
C13 0.019(3) 0.037(3) 0.037(3) -0.006(2) -0.006(2) -0.004(2)
C14 0.029(3) 0.035(3) 0.041(3) -0.011(3) 0.000(2) -0.009(2)
C15 0.038(3) 0.054(4) 0.043(4) -0.019(3) -0.001(3) -0.012(3)
C16 0.037(3) 0.064(4) 0.033(3) -0.008(3) -0.005(3) -0.008(3)
C17 0.034(3) 0.045(4) 0.049(4) 0.006(3) 0.002(3) -0.005(3)
C18 0.034(3) 0.037(3) 0.046(4) -0.010(3) 0.003(3) -0.008(2)
C19 0.071(5) 0.107(7) 0.036(4) -0.005(4) -0.003(4) -0.023(5)
C20A 0.18(2) 0.20(3) 0.031(10) -0.058(13) -0.022(12) 0.08(2)
C21A 0.19(3) 0.14(2) 0.035(9) 0.008(10) 0.000(14) -0.05(2)
C22A 0.103(15) 0.15(2) 0.059(11) -0.027(14) -0.036(10) -0.008(17)
C20B 0.41(9) 0.10(3) 0.023(14) 0.007(14) -0.05(3) -0.13(4)
C21B 0.14(4) 0.23(6) 0.045(17) 0.01(3) 0.03(2) -0.11(4)
C22B 0.17(5) 0.40(11) 0.06(2) -0.02(5) -0.08(3) 0.13(7)
C23 0.033(3) 0.056(4) 0.045(4) -0.020(3) 0.003(3) -0.024(3)
C24 0.028(3) 0.051(4) 0.057(4) -0.026(3) -0.006(3) -0.012(3)
C25 0.029(3) 0.029(3) 0.038(3) -0.012(2) 0.000(2) -0.009(2)
C26 0.028(3) 0.038(3) 0.039(3) -0.014(3) 0.004(2) -0.006(2)
C27 0.032(3) 0.042(3) 0.045(3) -0.012(3) -0.008(3) -0.004(3)
C28 0.023(3) 0.037(3) 0.063(4) -0.018(3) -0.001(3) -0.006(2)
C29 0.037(3) 0.050(4) 0.053(4) -0.021(3) 0.007(3) -0.009(3)
C30 0.038(3) 0.042(3) 0.039(3) -0.010(3) -0.002(3) -0.007(3)
C31 0.031(3) 0.053(4) 0.078(5) -0.027(4) 0.004(3) -0.006(3)
C32A 0.037(4) 0.072(5) 0.103(6) -0.016(4) -0.019(4) 0.003(3)
C33A 0.027(4) 0.123(7) 0.103(7) -0.034(6) 0.011(4) 0.000(4)
C34A 0.039(4) 0.056(5) 0.215(11) -0.064(6) -0.013(5) 0.008(4)
C35 0.036(3) 0.043(3) 0.039(3) -0.018(3) -0.003(2) -0.005(3)
C36 0.034(3) 0.045(3) 0.042(3) -0.016(3) -0.011(3) -0.006(3)
O1 0.102(6) 0.163(8) 0.154(8) -0.042(6) -0.009(5) -0.035(6)
C37 0.135(12) 0.107(10) 0.211(16) -0.030(10) -0.034(11) -0.005(9)
C38 0.165(16) 0.120(12) 0.32(3) -0.020(14) -0.077(16) -0.020(12)
C39 0.136(12) 0.161(13) 0.164(13) 0.003(11) -0.020(10) -0.071(11)
C40 0.092(8) 0.175(13) 0.104(8) -0.056(8) -0.010(6) -0.018(8)

loop_
_atom_type_symbol
_atom_type_description
_atom_type_scat_dispersion_real
_atom_type_scat_dispersion_imag
_atom_type_scat_source
C C 0.0033 0.0016 'International Tables Vol C Tables 4.2.6.8 and 6.1.1.4'
H H 0.0000 0.0000 'International Tables Vol C Tables 4.2.6.8 and 6.1.1.4'
N N 0.0061 0.0033 'International Tables Vol C Tables 4.2.6.8 and 6.1.1.4'
Mo Mo -1.6832 0.6857 'International Tables Vol C Tables 4.2.6.8 and 6.1.1.4'
O O 0.0106 0.0060 'International Tables Vol C Tables 4.2.6.8 and 6.1.1.4'

loop_
_geom_angle_atom_site_label_1
_geom_angle_atom_site_label_2
_geom_angle_atom_site_label_3
_geom_angle
_geom_angle_site_symmetry_1
_geom_angle_site_symmetry_3
_geom_angle_publ_flag
N5 Mo1 N1 99.78(16) . . ?
N5 Mo1 N2 100.81(16) . . ?
N1 Mo1 N2 115.98(17) . . ?
N5 Mo1 N3 101.77(16) . . ?
N1 Mo1 N3 116.00(18) . . ?
N2 Mo1 N3 117.75(17) . . ?
N5 Mo1 N4 178.40(16) . . ?
N1 Mo1 N4 78.96(16) . . ?
N2 Mo1 N4 78.96(16) . . ?
N3 Mo1 N4 79.70(16) . . ?
C1 N1 C11 113.2(4) . . ?
C1 N1 Mo1 130.2(3) . . ?
C11 N1 Mo1 116.2(3) . . ?
C13 N2 C23 113.9(4) . . ?
C13 N2 Mo1 131.0(3) . . ?
C23 N2 Mo1 114.8(3) . . ?
C25 N3 C35 113.8(4) . . ?
C25 N3 Mo1 131.5(3) . . ?
C35 N3 Mo1 114.4(3) . . ?
C24 N4 C36 111.4(4) . . ?
C24 N4 C12 111.1(4) . . ?
C36 N4 C12 110.8(4) . . ?
C24 N4 Mo1 108.1(3) . . ?
C36 N4 Mo1 107.0(3) . . ?
C12 N4 Mo1 108.2(3) . . ?
N5 N5 Mo1 178.9(5) 2_556 . ?
C6 C1 C2 117.4(5) . . ?
C6 C1 N1 120.5(5) . . ?
C2 C1 N1 122.0(5) . . ?
C3 C2 C1 120.7(5) . . ?
C2 C3 C4 122.4(5) . . ?
C3 C4 C5 116.0(5) . . ?
C3 C4 C7 121.7(5) . . ?
C5 C4 C7 122.3(6) . . ?
C6 C5 C4 122.8(5) . . ?
C5 C6 C1 120.8(5) . . ?
C9B C7 C10 97(2) . . ?
C9B C7 C8B 101(2) . . ?
C10 C7 C8B 129.7(17) . . ?
C9B C7 C4 103.5(19) . . ?
C10 C7 C4 112.2(6) . . ?
C8B C7 C4 108.5(11) . . ?
C9B C7 C9 26(3) . . ?
C10 C7 C9 112.0(14) . . ?
C8B C7 C9 75(2) . . ?
C4 C7 C9 113.8(11) . . ?
C9B C7 C8 139(2) . . ?
C10 C7 C8 97.6(13) . . ?
C8B C7 C8 42.3(15) . . ?
C4 C7 C8 106.1(8) . . ?
C9 C7 C8 114.0(16) . . ?
N1 C11 C12 108.0(4) . . ?
N4 C12 C11 108.8(4) . . ?
C18 C13 C14 116.8(5) . . ?
C18 C13 N2 123.9(5) . . ?
C14 C13 N2 119.2(5) . . ?
C15 C14 C13 121.1(5) . . ?
C14 C15 C16 122.4(5) . . ?
C17 C16 C15 116.1(5) . . ?
C17 C16 C19 123.1(6) . . ?
C15 C16 C19 120.8(6) . . ?
C18 C17 C16 122.5(6) . . ?
C17 C18 C13 121.1(5) . . ?
C21A C19 C20B 122.7(18) . . ?
C21A C19 C16 114.7(11) . . ?
C20B C19 C16 119.3(14) . . ?
C21A C19 C22A 106.9(15) . . ?
C20B C19 C22A 76(3) . . ?
C16 C19 C22A 105.7(10) . . ?
C21A C19 C20A 115.7(18) . . ?
C20B C19 C20A 31(3) . . ?
C16 C19 C20A 106.1(9) . . ?
C22A C19 C20A 107.1(14) . . ?
C21A C19 C21B 41.4(19) . . ?
C20B C19 C21B 101(3) . . ?
C16 C19 C21B 109.5(15) . . ?
C22A C19 C21B 141(2) . . ?
C20A C19 C21B 80(3) . . ?
C21A C19 C22B 68(3) . . ?
C20B C19 C22B 114(3) . . ?
C16 C19 C22B 103.5(18) . . ?
C22A C19 C22B 44(4) . . ?
C20A C19 C22B 144(3) . . ?
C21B C19 C22B 110(3) . . ?
N2 C23 C24 107.7(4) . . ?
N4 C24 C23 109.0(4) . . ?
C26 C25 C30 116.7(5) . . ?
C26 C25 N3 121.1(5) . . ?
C30 C25 N3 122.1(5) . . ?
C25 C26 C27 120.5(5) . . ?
C28 C27 C26 122.9(5) . . ?
C27 C28 C29 116.4(5) . . ?
C27 C28 C31 122.5(5) . . ?
C29 C28 C31 121.1(5) . . ?
C30 C29 C28 121.7(6) . . ?
C29 C30 C25 121.8(5) . . ?
C34A C31 C33A 109.7(7) . . ?
C34A C31 C32A 108.4(7) . . ?
C33A C31 C32A 107.1(6) . . ?
C34A C31 C28 109.3(5) . . ?
C33A C31 C28 111.0(6) . . ?
C32A C31 C28 111.3(5) . . ?
N3 C35 C36 108.8(4) . . ?
N4 C36 C35 109.2(4) . . ?
C37 O1 C40 108.4(10) . . ?
O1 C37 C38 108.8(13) . . ?
C37 C38 C39 107.6(13) . . ?
C40 C39 C38 103.3(12) . . ?
O1 C40 C39 110.1(11) . . ?

loop_
_geom_bond_atom_site_label_1
_geom_bond_atom_site_label_2
_geom_bond_distance
_geom_bond_site_symmetry_2
_geom_bond_publ_flag
Mo1 N5 1.930(4) . ?
Mo1 N1 1.996(4) . ?
Mo1 N2 2.014(4) . ?
Mo1 N3 2.015(4) . ?
Mo1 N4 2.253(4) . ?
N1 C1 1.417(7) . ?
N1 C11 1.485(6) . ?
N2 C13 1.404(7) . ?
N2 C23 1.488(6) . ?
N3 C25 1.420(6) . ?
N3 C35 1.470(6) . ?
N4 C24 1.479(7) . ?
N4 C36 1.485(7) . ?
N4 C12 1.487(7) . ?
N5 N5 1.186(7) 2_556 ?
C1 C6 1.399(7) . ?
C1 C2 1.401(7) . ?
C2 C3 1.391(8) . ?
C3 C4 1.393(8) . ?
C4 C5 1.398(8) . ?
C4 C7 1.526(8) . ?
C5 C6 1.379(8) . ?
C7 C9B 1.48(7) . ?
C7 C10 1.483(11) . ?
C7 C8B 1.51(3) . ?
C7 C9 1.53(3) . ?
C7 C8 1.601(18) . ?
C11 C12 1.508(8) . ?
C13 C18 1.391(8) . ?
C13 C14 1.398(7) . ?
C14 C15 1.380(8) . ?
C15 C16 1.388(8) . ?
C16 C17 1.383(9) . ?
C16 C19 1.536(9) . ?
C17 C18 1.382(8) . ?
C19 C21A 1.46(2) . ?
C19 C20B 1.46(4) . ?
C19 C22A 1.54(2) . ?
C19 C20A 1.54(2) . ?
C19 C21B 1.55(3) . ?
C19 C22B 1.59(5) . ?
C23 C24 1.503(8) . ?
C25 C26 1.392(7) . ?
C25 C30 1.404(7) . ?
C26 C27 1.394(7) . ?
C27 C28 1.386(8) . ?
C28 C29 1.386(8) . ?
C28 C31 1.536(8) . ?
C29 C30 1.386(8) . ?
C31 C34A 1.525(9) . ?
C31 C33A 1.527(10) . ?
C31 C32A 1.533(10) . ?
C35 C36 1.503(7) . ?
O1 C37 1.381(13) . ?
O1 C40 1.403(12) . ?
C37 C38 1.426(18) . ?
C38 C39 1.473(18) . ?
C39 C40 1.456(16) . ?

loop_
_geom_torsion_atom_site_label_1
_geom_torsion_atom_site_label_2
_geom_torsion_atom_site_label_3
_geom_torsion_atom_site_label_4
_geom_torsion
_geom_torsion_site_symmetry_1
_geom_torsion_site_symmetry_2
_geom_torsion_site_symmetry_3
_geom_torsion_site_symmetry_4
_geom_torsion_publ_flag
N5 Mo1 N1 C1 -9.3(5) . . . . ?
N2 Mo1 N1 C1 -116.4(4) . . . . ?
N3 Mo1 N1 C1 99.1(5) . . . . ?
N4 Mo1 N1 C1 171.7(5) . . . . ?
N5 Mo1 N1 C11 163.0(4) . . . . ?
N2 Mo1 N1 C11 55.8(4) . . . . ?
N3 Mo1 N1 C11 -88.7(4) . . . . ?
N4 Mo1 N1 C11 -16.0(4) . . . . ?
N5 Mo1 N2 C13 -9.9(5) . . . . ?
N1 Mo1 N2 C13 96.7(4) . . . . ?
N3 Mo1 N2 C13 -119.5(4) . . . . ?
N4 Mo1 N2 C13 168.5(5) . . . . ?
N5 Mo1 N2 C23 163.9(4) . . . . ?
N1 Mo1 N2 C23 -89.5(4) . . . . ?
N3 Mo1 N2 C23 54.3(4) . . . . ?
N4 Mo1 N2 C23 -17.7(4) . . . . ?
N5 Mo1 N3 C25 -10.2(5) . . . . ?
N1 Mo1 N3 C25 -117.4(4) . . . . ?
N2 Mo1 N3 C25 98.8(5) . . . . ?
N4 Mo1 N3 C25 170.4(5) . . . . ?
N5 Mo1 N3 C35 163.3(4) . . . . ?
N1 Mo1 N3 C35 56.1(4) . . . . ?
N2 Mo1 N3 C35 -87.7(4) . . . . ?
N4 Mo1 N3 C35 -16.1(4) . . . . ?
N5 Mo1 N4 C24 71(6) . . . . ?
N1 Mo1 N4 C24 109.0(3) . . . . ?
N2 Mo1 N4 C24 -10.5(3) . . . . ?
N3 Mo1 N4 C24 -131.7(4) . . . . ?
N5 Mo1 N4 C36 -169(6) . . . . ?
N1 Mo1 N4 C36 -130.9(4) . . . . ?
N2 Mo1 N4 C36 109.6(4) . . . . ?
N3 Mo1 N4 C36 -11.6(3) . . . . ?
N5 Mo1 N4 C12 -49(6) . . . . ?
N1 Mo1 N4 C12 -11.4(3) . . . . ?
N2 Mo1 N4 C12 -131.0(4) . . . . ?
N3 Mo1 N4 C12 107.9(4) . . . . ?
N1 Mo1 N5 N5 -52(28) . . . 2_556 ?
N2 Mo1 N5 N5 67(28) . . . 2_556 ?
N3 Mo1 N5 N5 -171(100) . . . 2_556 ?
N4 Mo1 N5 N5 -14(33) . . . 2_556 ?
C11 N1 C1 C6 146.8(5) . . . . ?
Mo1 N1 C1 C6 -40.7(7) . . . . ?
C11 N1 C1 C2 -28.5(7) . . . . ?
Mo1 N1 C1 C2 143.9(4) . . . . ?
C6 C1 C2 C3 -0.3(8) . . . . ?
N1 C1 C2 C3 175.3(5) . . . . ?
C1 C2 C3 C4 0.2(10) . . . . ?
C2 C3 C4 C5 0.3(10) . . . . ?
C2 C3 C4 C7 -176.5(6) . . . . ?
C3 C4 C5 C6 -0.8(10) . . . . ?
C7 C4 C5 C6 175.9(7) . . . . ?
C4 C5 C6 C1 0.8(10) . . . . ?
C2 C1 C6 C5 -0.2(9) . . . . ?
N1 C1 C6 C5 -175.8(5) . . . . ?
C3 C4 C7 C9B -135(3) . . . . ?
C5 C4 C7 C9B 48(3) . . . . ?
C3 C4 C7 C10 -32.0(11) . . . . ?
C5 C4 C7 C10 151.5(8) . . . . ?
C3 C4 C7 C8B 118(3) . . . . ?
C5 C4 C7 C8B -59(3) . . . . ?
C3 C4 C7 C9 -160.4(17) . . . . ?
C5 C4 C7 C9 23.1(19) . . . . ?
C3 C4 C7 C8 73.4(16) . . . . ?
C5 C4 C7 C8 -103.1(15) . . . . ?
C1 N1 C11 C12 -145.9(5) . . . . ?
Mo1 N1 C11 C12 40.5(6) . . . . ?
C24 N4 C12 C11 -83.2(5) . . . . ?
C36 N4 C12 C11 152.4(5) . . . . ?
Mo1 N4 C12 C11 35.4(5) . . . . ?
N1 C11 C12 N4 -48.7(6) . . . . ?
C23 N2 C13 C18 -27.7(7) . . . . ?
Mo1 N2 C13 C18 146.2(4) . . . . ?
C23 N2 C13 C14 149.7(5) . . . . ?
Mo1 N2 C13 C14 -36.4(7) . . . . ?
C18 C13 C14 C15 -0.9(7) . . . . ?
N2 C13 C14 C15 -178.5(5) . . . . ?
C13 C14 C15 C16 0.5(9) . . . . ?
C14 C15 C16 C17 0.5(9) . . . . ?
C14 C15 C16 C19 179.7(6) . . . . ?
C15 C16 C17 C18 -1.1(9) . . . . ?
C19 C16 C17 C18 179.8(6) . . . . ?
C16 C17 C18 C13 0.6(9) . . . . ?
C14 C13 C18 C17 0.4(8) . . . . ?
N2 C13 C18 C17 177.9(5) . . . . ?
C17 C16 C19 C21A -3(2) . . . . ?
C15 C16 C19 C21A 178(2) . . . . ?
C17 C16 C19 C20B 157(4) . . . . ?
C15 C16 C19 C20B -22(4) . . . . ?
C17 C16 C19 C22A -120.5(13) . . . . ?
C15 C16 C19 C22A 60.3(14) . . . . ?
C17 C16 C19 C20A 126.0(16) . . . . ?
C15 C16 C19 C20A -53.1(17) . . . . ?
C17 C16 C19 C21B 41(3) . . . . ?
C15 C16 C19 C21B -138(3) . . . . ?
C17 C16 C19 C22B -75(5) . . . . ?
C15 C16 C19 C22B 106(5) . . . . ?
C13 N2 C23 C24 -142.3(5) . . . . ?
Mo1 N2 C23 C24 42.8(5) . . . . ?
C36 N4 C24 C23 -81.5(5) . . . . ?
C12 N4 C24 C23 154.4(4) . . . . ?
Mo1 N4 C24 C23 35.7(5) . . . . ?
N2 C23 C24 N4 -50.8(6) . . . . ?
C35 N3 C25 C26 152.4(5) . . . . ?
Mo1 N3 C25 C26 -34.0(7) . . . . ?
C35 N3 C25 C30 -24.7(7) . . . . ?
Mo1 N3 C25 C30 148.9(4) . . . . ?
C30 C25 C26 C27 -1.1(8) . . . . ?
N3 C25 C26 C27 -178.3(5) . . . . ?
C25 C26 C27 C28 2.1(8) . . . . ?
C26 C27 C28 C29 -1.7(8) . . . . ?
C26 C27 C28 C31 176.3(5) . . . . ?
C27 C28 C29 C30 0.4(9) . . . . ?
C31 C28 C29 C30 -177.7(5) . . . . ?
C28 C29 C30 C25 0.5(9) . . . . ?
C26 C25 C30 C29 -0.2(8) . . . . ?
N3 C25 C30 C29 177.1(5) . . . . ?
C27 C28 C31 C34A -96.6(8) . . . . ?
C29 C28 C31 C34A 81.3(8) . . . . ?
C27 C28 C31 C33A 142.2(6) . . . . ?
C29 C28 C31 C33A -39.8(8) . . . . ?
C27 C28 C31 C32A 23.1(8) . . . . ?
C29 C28 C31 C32A -159.0(6) . . . . ?
C25 N3 C35 C36 -144.0(5) . . . . ?
Mo1 N3 C35 C36 41.3(5) . . . . ?
C24 N4 C36 C35 154.1(5) . . . . ?
C12 N4 C36 C35 -81.7(5) . . . . ?
Mo1 N4 C36 C35 36.1(5) . . . . ?
N3 C35 C36 N4 -50.8(6) . . . . ?
C40 O1 C37 C38 -10.8(18) . . . . ?
O1 C37 C38 C39 14(2) . . . . ?
C37 C38 C39 C40 -12(2) . . . . ?
C37 O1 C40 C39 3.2(15) . . . . ?
C38 C39 C40 O1 5.3(17) . . . . ?
